data_7125371
loop_
_publ_author_name
'Sharma, Kamna'
'Gupta, Sandeep K.'
'Borah, Aditya'
'Murugavel, Ramaswamy'

_publ_section_title
;
 Hitherto unknown eight-connected frameworks formed from
 A<sub>4</sub>B<sub>4</sub>O<sub>12</sub> metal organophosphate
 heterocubanes.
;
_journal_issue 55
_journal_name_full 'Chemical communications (Cambridge, England)'
_journal_page_first 7994
_journal_page_last 7997
_journal_paper_doi 10.1039/c9cc01893j
_journal_volume 55
_journal_year 2019
_chemical_formula_moiety 'C14 H20 N O5 P Zn, C H4 O'
_chemical_formula_sum 'C15 H24 N O6 P Zn'
_chemical_formula_weight 410.69
_space_group_crystal_system tetragonal
_space_group_IT_number 82
_space_group_name_Hall 'I -4'
_space_group_name_H-M_alt 'I -4'
_atom_sites_solution_hydrogens geom
_audit_creation_method SHELXL-2014/7
_audit_update_record
;
2019-06-07 deposited with the CCDC.	2019-06-12 downloaded from the CCDC.
;
_cell_angle_alpha 90
_cell_angle_beta 90
_cell_angle_gamma 90
_cell_formula_units_Z 8
_cell_length_a 16.942(5)
_cell_length_b 16.942(5)
_cell_length_c 15.489(5)
_cell_measurement_reflns_used 5457
_cell_measurement_temperature 120(2)
_cell_measurement_theta_max 31.3
_cell_measurement_theta_min 2.6
_cell_volume 4446(2)
_computing_cell_refinement
;
CrystalClear-SM Expert 2.0 r3 (Rigaku, 2009)
;
_computing_data_collection
;
CrystalClear-SM Expert 2.0 r3 (Rigaku, 2009)
;
_computing_data_reduction
;
CrystalClear-SM Expert 2.0 r3 (Rigaku, 2009)
;
_computing_molecular_graphics 'CrystalStructure 4.0 (Rigaku, 2010)'
_computing_publication_material 'CrystalStructure 4.0'
_computing_structure_refinement 'SHELXL-2014/7 (Sheldrick, 2014)'
_computing_structure_solution 'SHELXS-97 (Sheldrick, 1990)'
_diffrn_ambient_temperature 120(2)
_diffrn_detector_area_resol_mean 28.5714
_diffrn_measured_fraction_theta_full 0.997
_diffrn_measured_fraction_theta_max 0.997
_diffrn_measurement_device_type
;
Rigaku Saturn724+ (2x2 bin mode)
;
_diffrn_measurement_method 'profile data from \w-scans'
_diffrn_radiation_type MoK\a
_diffrn_radiation_wavelength 0.71075
_diffrn_reflns_av_R_equivalents 0.0347
_diffrn_reflns_av_unetI/netI 0.0361
_diffrn_reflns_Laue_measured_fraction_full 0.997
_diffrn_reflns_Laue_measured_fraction_max 0.997
_diffrn_reflns_limit_h_max 20
_diffrn_reflns_limit_h_min -18
_diffrn_reflns_limit_k_max 20
_diffrn_reflns_limit_k_min -17
_diffrn_reflns_limit_l_max 17
_diffrn_reflns_limit_l_min -18
_diffrn_reflns_number 16615
_diffrn_reflns_point_group_measured_fraction_full 0.998
_diffrn_reflns_point_group_measured_fraction_max 0.998
_diffrn_reflns_theta_full 24.995
_diffrn_reflns_theta_max 24.995
_diffrn_reflns_theta_min 2.630
_diffrn_source 'fine-focus sealed tube'
_exptl_absorpt_coefficient_mu 1.201
_exptl_crystal_colour colourless
_exptl_crystal_density_diffrn 1.227
_exptl_crystal_description block
_exptl_crystal_F_000 1712
_exptl_crystal_size_max 0.200
_exptl_crystal_size_mid 0.180
_exptl_crystal_size_min 0.180
_refine_diff_density_max 0.340
_refine_diff_density_min -0.259
_refine_diff_density_rms 0.046
_refine_ls_abs_structure_details
;
 Flack x determined using 1505 quotients [(I+)-(I-)]/[(I+)+(I-)]
 (Parsons, Flack and Wagner, Acta Cryst. B69 (2013) 249-259).
;
_refine_ls_abs_structure_Flack -0.011(6)
_refine_ls_extinction_method none
_refine_ls_goodness_of_fit_ref 1.042
_refine_ls_hydrogen_treatment constr
_refine_ls_matrix_type full
_refine_ls_number_parameters 225
_refine_ls_number_reflns 3890
_refine_ls_number_restraints 0
_refine_ls_restrained_S_all 1.042
_refine_ls_R_factor_all 0.0297
_refine_ls_R_factor_gt 0.0285
_refine_ls_shift/su_max 0.001
_refine_ls_shift/su_mean 0.000
_refine_ls_structure_factor_coef Fsqd
_refine_ls_weighting_details 'w=1/[\s^2^(Fo^2^)+(0.0409P)^2^] where P=(Fo^2^+2Fc^2^)/3'
_refine_ls_weighting_scheme calc
_refine_ls_wR_factor_gt 0.0708
_refine_ls_wR_factor_ref 0.0715
_reflns_Friedel_coverage 0.919
_reflns_Friedel_fraction_full 0.999
_reflns_Friedel_fraction_max 0.999
_reflns_number_gt 3669
_reflns_number_total 3890
_reflns_threshold_expression 'I > 2\s(I)'
_cod_data_source_file c9cc01893j2.cif
_cod_data_source_block KS_2_MeOH
_cod_original_cell_volume 4446(3)
_cod_database_code 7125371
_shelx_shelxl_version_number 2014/7
_shelx_space_group_comment
;
The symmetry employed for this shelxl refinement is uniquely defined
by the following loop, which should always be used as a source of
symmetry information in preference to the above space-group names.
They are only intended as comments.
;
_shelx_estimated_absorpt_t_min 0.795
_shelx_estimated_absorpt_t_max 0.813

loop_
_space_group_symop_operation_xyz
'x, y, z'
'y, -x, -z'
'-x, -y, z'
'-y, x, -z'
'x+1/2, y+1/2, z+1/2'
'y+1/2, -x+1/2, -z+1/2'
'-x+1/2, -y+1/2, z+1/2'
'-y+1/2, x+1/2, -z+1/2'

loop_
_atom_site_label
_atom_site_type_symbol
_atom_site_fract_x
_atom_site_fract_y
_atom_site_fract_z
_atom_site_U_iso_or_equiv
_atom_site_adp_type
_atom_site_occupancy
_atom_site_site_symmetry_order
_atom_site_calc_flag
_atom_site_refinement_flags_posn
_atom_site_refinement_flags_adp
C1 C 0.8368(2) 0.3192(2) 0.5412(3) 0.0280(9) Uani 1 1 d . .
C2 C 0.8291(2) 0.3660(2) 0.4679(3) 0.0311(10) Uani 1 1 d . .
C3 C 0.7532(3) 0.3707(3) 0.4305(3) 0.0391(11) Uani 1 1 d . .
H3 H 0.7449 0.4031 0.3812 0.047 Uiso 1 1 calc R U
C4 C 0.6910(3) 0.3286(3) 0.4650(3) 0.0388(11) Uani 1 1 d . .
C5 C 0.7007(3) 0.2823(3) 0.5382(3) 0.0411(12) Uani 1 1 d . .
H5 H 0.6569 0.2543 0.5612 0.049 Uiso 1 1 calc R U
C6 C 0.7743(3) 0.2765(2) 0.5785(3) 0.0365(11) Uani 1 1 d . .
C7 C 0.7837(3) 0.2292(3) 0.6600(4) 0.0532(13) Uani 1 1 d . .
H7 H 0.8412 0.2209 0.6716 0.064 Uiso 1 1 calc R U
C8 C 0.7430(5) 0.1501(4) 0.6567(5) 0.091(2) Uani 1 1 d . .
H8A H 0.7589 0.1220 0.6042 0.137 Uiso 1 1 calc R U
H8B H 0.6857 0.1579 0.6562 0.137 Uiso 1 1 calc R U
H8C H 0.7578 0.1189 0.7074 0.137 Uiso 1 1 calc R U
C9 C 0.7465(4) 0.2751(4) 0.7370(4) 0.078(2) Uani 1 1 d . .
H9A H 0.6897 0.2815 0.7271 0.117 Uiso 1 1 calc R U
H9B H 0.7712 0.3272 0.7417 0.117 Uiso 1 1 calc R U
H9C H 0.7550 0.2456 0.7906 0.117 Uiso 1 1 calc R U
C10 C 0.8982(3) 0.4054(3) 0.4258(3) 0.0422(11) Uani 1 1 d . .
H10 H 0.9376 0.4169 0.4721 0.051 Uiso 1 1 calc R U
C11 C 0.8769(4) 0.4828(4) 0.3841(4) 0.077(2) Uani 1 1 d . .
H11A H 0.8438 0.5136 0.4236 0.116 Uiso 1 1 calc R U
H11B H 0.8479 0.4728 0.3305 0.116 Uiso 1 1 calc R U
H11C H 0.9252 0.5123 0.3712 0.116 Uiso 1 1 calc R U
C12 C 0.9372(3) 0.3488(4) 0.3620(4) 0.075(2) Uani 1 1 d . .
H12A H 0.9044 0.3442 0.3102 0.113 Uiso 1 1 calc R U
H12B H 0.9431 0.2968 0.3889 0.113 Uiso 1 1 calc R U
H12C H 0.9894 0.3692 0.3460 0.113 Uiso 1 1 calc R U
C13 C 0.5701(2) 0.2768(2) 0.4020(3) 0.0334(10) Uani 1 1 d . .
C14 C 0.4939(2) 0.2953(3) 0.3569(4) 0.0463(13) Uani 1 1 d . .
H14A H 0.4533 0.2575 0.3749 0.069 Uiso 1 1 calc R U
H14B H 0.5015 0.2916 0.2943 0.069 Uiso 1 1 calc R U
H14C H 0.4770 0.3489 0.3720 0.069 Uiso 1 1 calc R U
C15 C 0.6436(5) 0.5340(5) 0.2993(8) 0.151(5) Uani 1 1 d . .
H15A H 0.6825 0.5319 0.3460 0.226 Uiso 1 1 calc R U
H15B H 0.6115 0.5818 0.3053 0.226 Uiso 1 1 calc R U
H15C H 0.6709 0.5349 0.2435 0.226 Uiso 1 1 calc R U
N1 N 0.6155(2) 0.3362(2) 0.4243(3) 0.0506(11) Uani 1 1 d . .
H1 H 0.5982 0.3842 0.4134 0.061 Uiso 1 1 calc R U
O1 O 0.91163(15) 0.31116(15) 0.57853(19) 0.0288(7) Uani 1 1 d . .
O2 O 0.9086(2) 0.45068(17) 0.6280(2) 0.0448(9) Uani 1 1 d . .
O3 O 0.9301(3) 0.3433(2) 0.7329(2) 0.0677(13) Uani 1 1 d . .
O4 O 0.6278(2) 0.03300(18) 0.3746(3) 0.0840(18) Uani 1 1 d . .
O5 O 0.58928(17) 0.20750(16) 0.4177(2) 0.0331(7) Uani 1 1 d . .
O6 O 0.5959(4) 0.4689(5) 0.3034(6) 0.171(4) Uani 1 1 d . .
H6 H 0.5647 0.4690 0.2613 0.257 Uiso 1 1 calc R U
P1 P 0.94703(6) 0.37481(5) 0.64523(6) 0.0246(2) Uani 1 1 d . .
Zn1 Zn 0.55734(2) 0.11573(2) 0.34672(3) 0.02467(14) Uani 1 1 d . .

loop_
_atom_site_aniso_label
_atom_site_aniso_U_11
_atom_site_aniso_U_22
_atom_site_aniso_U_33
_atom_site_aniso_U_23
_atom_site_aniso_U_13
_atom_site_aniso_U_12
C1 0.028(2) 0.026(2) 0.030(2) -0.0066(17) -0.0072(18) 0.0020(17)
C2 0.034(2) 0.032(2) 0.028(2) -0.0104(19) -0.0086(18) -0.0019(18)
C3 0.050(3) 0.032(2) 0.035(3) -0.007(2) -0.018(2) -0.008(2)
C4 0.030(2) 0.026(2) 0.060(3) -0.010(2) -0.017(2) -0.0046(18)
C5 0.031(3) 0.032(2) 0.061(3) 0.005(2) -0.015(2) -0.015(2)
C6 0.041(3) 0.025(2) 0.044(3) 0.0011(19) -0.010(2) -0.0091(19)
C7 0.050(3) 0.046(3) 0.063(4) 0.017(3) -0.013(3) -0.021(2)
C8 0.123(6) 0.061(4) 0.090(5) 0.031(4) -0.029(5) -0.045(4)
C9 0.096(5) 0.087(5) 0.051(4) 0.017(3) -0.007(4) -0.013(4)
C10 0.046(3) 0.057(3) 0.024(2) -0.007(2) -0.004(2) -0.008(2)
C11 0.062(4) 0.091(5) 0.078(5) 0.032(4) 0.021(3) -0.017(4)
C12 0.054(3) 0.102(5) 0.070(5) -0.036(4) 0.017(3) -0.016(3)
C13 0.030(2) 0.030(2) 0.040(3) -0.0044(19) -0.0093(19) -0.0050(18)
C14 0.031(2) 0.034(2) 0.074(4) -0.015(3) -0.022(3) 0.0045(19)
C15 0.112(7) 0.072(5) 0.269(15) 0.071(7) 0.056(8) 0.028(5)
N1 0.043(2) 0.026(2) 0.083(3) -0.002(2) -0.031(2) 0.0002(18)
O1 0.0295(15) 0.0233(15) 0.0336(17) -0.0092(12) -0.0047(13) 0.0025(12)
O2 0.060(2) 0.0260(16) 0.048(2) -0.0180(14) -0.0245(16) 0.0170(15)
O3 0.122(3) 0.051(2) 0.030(2) 0.0113(16) -0.031(2) -0.051(2)
O4 0.067(3) 0.0240(18) 0.161(5) -0.022(2) -0.075(3) 0.0171(16)
O5 0.0375(17) 0.0240(15) 0.0377(18) -0.0039(13) -0.0143(14) -0.0048(13)
O6 0.157(6) 0.142(5) 0.214(8) 0.114(6) -0.090(5) -0.072(5)
P1 0.0210(5) 0.0215(5) 0.0314(6) -0.0034(5) -0.0035(5) -0.0011(4)
Zn1 0.0213(3) 0.0195(2) 0.0332(2) -0.0022(2) -0.0011(2) -0.00208(19)

loop_
_atom_type_symbol
_atom_type_description
_atom_type_scat_dispersion_real
_atom_type_scat_dispersion_imag
_atom_type_scat_source
C C 0.0033 0.0016 'International Tables Vol C Tables 4.2.6.8 and 6.1.1.4'
H H 0.0000 0.0000 'International Tables Vol C Tables 4.2.6.8 and 6.1.1.4'
N N 0.0061 0.0033 'International Tables Vol C Tables 4.2.6.8 and 6.1.1.4'
O O 0.0106 0.0060 'International Tables Vol C Tables 4.2.6.8 and 6.1.1.4'
P P 0.1023 0.0942 'International Tables Vol C Tables 4.2.6.8 and 6.1.1.4'
Zn Zn 0.2839 1.4301 'International Tables Vol C Tables 4.2.6.8 and 6.1.1.4'

loop_
_geom_angle_atom_site_label_1
_geom_angle_atom_site_label_2
_geom_angle_atom_site_label_3
_geom_angle
_geom_angle_site_symmetry_1
_geom_angle_site_symmetry_3
C2 C1 O1 118.5(4) . .
C2 C1 C6 123.9(4) . .
O1 C1 C6 117.6(4) . .
C1 C2 C3 116.9(4) . .
C1 C2 C10 122.5(4) . .
C3 C2 C10 120.5(4) . .
C4 C3 C2 120.5(5) . .
C4 C3 H3 119.8 . .
C2 C3 H3 119.8 . .
C3 C4 C5 121.1(4) . .
C3 C4 N1 117.7(4) . .
C5 C4 N1 121.1(4) . .
C4 C5 C6 120.7(4) . .
C4 C5 H5 119.6 . .
C6 C5 H5 119.6 . .
C5 C6 C1 116.9(4) . .
C5 C6 C7 120.5(4) . .
C1 C6 C7 122.6(4) . .
C6 C7 C8 113.3(5) . .
C6 C7 C9 109.5(4) . .
C8 C7 C9 106.6(6) . .
C6 C7 H7 109.1 . .
C8 C7 H7 109.1 . .
C9 C7 H7 109.1 . .
C7 C8 H8A 109.5 . .
C7 C8 H8B 109.5 . .
H8A C8 H8B 109.5 . .
C7 C8 H8C 109.5 . .
H8A C8 H8C 109.5 . .
H8B C8 H8C 109.5 . .
C7 C9 H9A 109.5 . .
C7 C9 H9B 109.5 . .
H9A C9 H9B 109.5 . .
C7 C9 H9C 109.5 . .
H9A C9 H9C 109.5 . .
H9B C9 H9C 109.5 . .
C2 C10 C11 112.8(4) . .
C2 C10 C12 110.0(4) . .
C11 C10 C12 111.9(5) . .
C2 C10 H10 107.3 . .
C11 C10 H10 107.3 . .
C12 C10 H10 107.3 . .
C10 C11 H11A 109.5 . .
C10 C11 H11B 109.5 . .
H11A C11 H11B 109.5 . .
C10 C11 H11C 109.5 . .
H11A C11 H11C 109.5 . .
H11B C11 H11C 109.5 . .
C10 C12 H12A 109.5 . .
C10 C12 H12B 109.5 . .
H12A C12 H12B 109.5 . .
C10 C12 H12C 109.5 . .
H12A C12 H12C 109.5 . .
H12B C12 H12C 109.5 . .
O5 C13 N1 121.3(4) . .
O5 C13 C14 120.9(4) . .
N1 C13 C14 117.7(4) . .
C13 C14 H14A 109.5 . .
C13 C14 H14B 109.5 . .
H14A C14 H14B 109.5 . .
C13 C14 H14C 109.5 . .
H14A C14 H14C 109.5 . .
H14B C14 H14C 109.5 . .
O6 C15 H15A 109.5 . .
O6 C15 H15B 109.5 . .
H15A C15 H15B 109.5 . .
O6 C15 H15C 109.5 . .
H15A C15 H15C 109.5 . .
H15B C15 H15C 109.5 . .
C13 N1 C4 124.7(4) . .
C13 N1 H1 117.6 . .
C4 N1 H1 117.6 . .
C1 O1 P1 122.5(2) . .
P1 O2 Zn1 153.6(2) . 4_656
P1 O3 Zn1 133.8(2) . 7_655
P1 O4 Zn1 131.3(2) 4_646 .
C13 O5 Zn1 124.2(3) . .
C15 O6 H6 109.5 . .
O2 P1 O3 113.3(2) . .
O2 P1 O4 115.0(2) . 2_666
O3 P1 O4 111.5(3) . 2_666
O2 P1 O1 107.76(16) . .
O3 P1 O1 105.89(17) . .
O4 P1 O1 102.28(18) 2_666 .
O4 Zn1 O2 113.18(17) . 2_566
O4 Zn1 O3 114.2(2) . 7_654
O2 Zn1 O3 112.15(17) 2_566 7_654
O4 Zn1 O5 106.44(13) . .
O2 Zn1 O5 108.45(13) 2_566 .
O3 Zn1 O5 101.38(13) 7_654 .

loop_
_geom_bond_atom_site_label_1
_geom_bond_atom_site_label_2
_geom_bond_distance
_geom_bond_site_symmetry_2
C1 C2 1.392(6) .
C1 O1 1.400(5) .
C1 C6 1.406(6) .
C2 C3 1.413(6) .
C2 C10 1.496(6) .
C3 C4 1.380(7) .
C3 H3 0.9500 .
C4 C5 1.389(7) .
C4 N1 1.431(5) .
C5 C6 1.397(6) .
C5 H5 0.9500 .
C6 C7 1.504(7) .
C7 C8 1.508(7) .
C7 C9 1.557(9) .
C7 H7 1.0000 .
C8 H8A 0.9800 .
C8 H8B 0.9800 .
C8 H8C 0.9800 .
C9 H9A 0.9800 .
C9 H9B 0.9800 .
C9 H9C 0.9800 .
C10 C11 1.505(8) .
C10 C12 1.527(7) .
C10 H10 1.0000 .
C11 H11A 0.9800 .
C11 H11B 0.9800 .
C11 H11C 0.9800 .
C12 H12A 0.9800 .
C12 H12B 0.9800 .
C12 H12C 0.9800 .
C13 O5 1.242(5) .
C13 N1 1.314(5) .
C13 C14 1.502(6) .
C14 H14A 0.9800 .
C14 H14B 0.9800 .
C14 H14C 0.9800 .
C15 O6 1.367(10) .
C15 H15A 0.9800 .
C15 H15B 0.9800 .
C15 H15C 0.9800 .
N1 H1 0.8800 .
O1 P1 1.609(3) .
O2 P1 1.466(3) .
O2 Zn1 1.895(3) 4_656
O3 P1 1.486(4) .
O3 Zn1 1.907(3) 7_655
O4 P1 1.489(3) 4_646
O4 Zn1 1.891(3) .
O5 Zn1 1.979(3) .
O6 H6 0.8400 .
P1 O4 1.489(3) 2_666
Zn1 O2 1.894(3) 2_566
Zn1 O3 1.907(3) 7_654

loop_
_geom_hbond_atom_site_label_D
_geom_hbond_atom_site_label_H
_geom_hbond_atom_site_label_A
_geom_hbond_distance_DH
_geom_hbond_distance_HA
_geom_hbond_distance_DA
_geom_hbond_angle_DHA
N1 H1 O6 0.88 2.23 2.944(7) 138.3
N1 H1 O6 0.88 2.23 2.944(7) 138.3
N1 H1 O6 0.88 2.23 2.944(7) 138.3

loop_
_geom_torsion_atom_site_label_1
_geom_torsion_atom_site_label_2
_geom_torsion_atom_site_label_3
_geom_torsion_atom_site_label_4
_geom_torsion
_geom_torsion_site_symmetry_1
_geom_torsion_site_symmetry_4
O1 C1 C2 C3 178.0(4) . .
C6 C1 C2 C3 0.8(6) . .
O1 C1 C2 C10 2.4(6) . .
C6 C1 C2 C10 -174.8(4) . .
C1 C2 C3 C4 -1.6(6) . .
C10 C2 C3 C4 174.1(4) . .
C2 C3 C4 C5 1.6(7) . .
C2 C3 C4 N1 179.7(4) . .
C3 C4 C5 C6 -0.7(7) . .
N1 C4 C5 C6 -178.7(4) . .
C4 C5 C6 C1 -0.1(7) . .
C4 C5 C6 C7 177.2(5) . .
C2 C1 C6 C5 0.0(7) . .
O1 C1 C6 C5 -177.2(4) . .
C2 C1 C6 C7 -177.2(4) . .
O1 C1 C6 C7 5.5(6) . .
C5 C6 C7 C8 44.9(8) . .
C1 C6 C7 C8 -138.0(6) . .
C5 C6 C7 C9 -73.9(6) . .
C1 C6 C7 C9 103.2(6) . .
C1 C2 C10 C11 -148.2(5) . .
C3 C2 C10 C11 36.3(6) . .
C1 C2 C10 C12 86.1(6) . .
C3 C2 C10 C12 -89.4(6) . .
O5 C13 N1 C4 2.3(8) . .
C14 C13 N1 C4 -177.8(5) . .
C3 C4 N1 C13 130.9(5) . .
C5 C4 N1 C13 -51.0(7) . .
C2 C1 O1 P1 83.8(4) . .
C6 C1 O1 P1 -98.8(4) . .
N1 C13 O5 Zn1 -150.7(4) . .
C14 C13 O5 Zn1 29.4(6) . .
Zn1 O2 P1 O3 53.6(6) 4_656 .
Zn1 O2 P1 O4 -76.3(6) 4_656 2_666
Zn1 O2 P1 O1 170.4(5) 4_656 .
Zn1 O3 P1 O2 -55.6(4) 7_655 .
Zn1 O3 P1 O4 76.1(4) 7_655 2_666
Zn1 O3 P1 O1 -173.5(3) 7_655 .
C1 O1 P1 O2 -25.2(4) . .
C1 O1 P1 O3 96.4(4) . .
C1 O1 P1 O4 -146.8(4) . 2_666
P1 O4 Zn1 O2 48.5(5) 4_646 2_566
P1 O4 Zn1 O3 -81.4(5) 4_646 7_654
P1 O4 Zn1 O5 167.6(4) 4_646 .
